data_7100586
loop_
_publ_author_name
'Paul Kogerler'
'Bogdan Botar'
'Ricardo Garcia-Serres'
'Craig Hill'
'Achim Muller'

_publ_section_title
;
Ferrimagnetically ordered nanosized polyoxomolybdate-based
cluster spheres
;
_journal_name_full 'Chemical Communications'
_journal_paper_doi 10.1039/b512244a
_journal_year 2005
_chemical_formula_sum 'Fe11 H454 K21 Mo80 Na2 O546 S12 V11'
_chemical_formula_weight 19295.32
_space_group_IT_number 138
_symmetry_cell_setting tetragonal
_symmetry_space_group_name_Hall '-P 4ac 2ac'
_symmetry_space_group_name_H-M 'P 42/n c m :2'
_cell_angle_alpha 90.00
_cell_angle_beta 90.00
_cell_angle_gamma 90.00
_cell_formula_units_Z 4
_cell_length_a 39.1698(14)
_cell_length_b 39.1698(14)
_cell_length_c 33.1093(17)
_cell_measurement_temperature 173(2)
_cell_volume 50799(4)
_diffrn_ambient_temperature 173(2)
_exptl_crystal_density_diffrn 2.523
_cod_depositor_comments
;
The following automatic conversions were performed:
'_symmetry_cell_setting' value 'Tetragonal' changed to 'tetragonal'
according to '/home/saulius/struct/CIF-dictionaries/cif_core.dic'
dictionary named 'cif_core.dic' version 2.4.1 from 2010-06-29.

Automatic conversion script
Id: cif_fix_enum 1527 2010-12-29 10:47:43Z saulius 
;
_cod_original_sg_symbol_H-M 'P 42/n c m'
_cod_original_formula_sum 'H454 Fe11 K21 Mo80 Na2 O546 S12 V11'
_cod_database_code 7100586

loop_
_symmetry_equiv_pos_as_xyz
'x, y, z'
'-x+1/2, -y+1/2, z'
'-y+1/2, x, z+1/2'
'y, -x+1/2, z+1/2'
'-x, y+1/2, -z+1/2'
'x+1/2, -y, -z+1/2'
'y+1/2, x+1/2, -z'
'-y, -x, -z'
'-x, -y, -z'
'x-1/2, y-1/2, -z'
'y-1/2, -x, -z-1/2'
'-y, x-1/2, -z-1/2'
'x, -y-1/2, z-1/2'
'-x-1/2, y, z-1/2'
'-y-1/2, -x-1/2, z'
'y, x, z'

loop_
_atom_site_label
_atom_site_type_symbol
_atom_site_fract_x
_atom_site_fract_y
_atom_site_fract_z
_atom_site_U_iso_or_equiv
_atom_site_adp_type
_atom_site_occupancy
_atom_site_symmetry_multiplicity
_atom_site_calc_flag
_atom_site_refinement_flags
_atom_site_disorder_assembly
_atom_site_disorder_group
Mo1 Mo 0.64093(2) 0.05719(2) 0.76020(2) 0.01982(17) Uani 1 1 d . D .
Mo2 Mo 0.36931(2) 0.13069(2) 0.73247(3) 0.0184(2) Uani 1 2 d S . .
Mo3 Mo 0.59478(2) 0.12820(2) 0.76132(3) 0.02061(18) Uani 1 1 d . . .
Mo4 Mo 0.70484(2) 0.01870(2) 0.71197(2) 0.02100(18) Uani 1 1 d . . .
Mo5 Mo 0.55207(2) 0.23865(2) 0.63972(2) 0.02201(18) Uani 1 1 d . . .
Mo6 Mo 0.33058(2) 0.05592(2) 0.74598(2) 0.02004(17) Uani 1 1 d . . .
Mo7 Mo 0.67880(3) 0.11424(3) 0.70123(4) 0.0205(4) Uani 0.936(7) 1 d P B .
Mo8 Mo 0.31801(2) 0.18199(2) 0.40886(3) 0.0221(2) Uani 1 2 d S . .
Mo9 Mo 0.23147(2) -0.02246(2) 0.45676(3) 0.02512(19) Uani 1 1 d . A .
Mo10 Mo 0.61831(2) 0.24328(2) 0.46742(3) 0.02471(19) Uani 1 1 d . B .
Mo11 Mo 0.37414(2) 0.19594(2) 0.66827(2) 0.02106(18) Uani 1 1 d . C .
Mo12 Mo 0.63717(3) -0.02603(2) 0.77868(5) 0.0204(4) Uani 0.939(7) 1 d P . .
Mo13 Mo 0.56848(3) 0.04138(3) 0.80835(5) 0.0188(4) Uani 0.867(7) 1 d P D .
Mo14 Mo 0.24338(2) -0.06418(2) 0.54305(2) 0.02072(18) Uani 1 1 d . . .
Mo15 Mo 0.27526(2) 0.15463(2) 0.48949(2) 0.02334(19) Uani 1 1 d . A .
Mo16 Mo 0.41699(3) 0.08301(3) 0.79405(8) 0.0175(6) Uani 0.932(11) 2 d SP D .
Mo17 Mo 0.23406(4) 0.01835(2) 0.56389(3) 0.0207(4) Uani 0.919(7) 1 d P A .
Mo18 Mo 0.27261(5) 0.11397(4) 0.38277(3) 0.0227(5) Uani 0.883(8) 1 d P A .
Mo19 Mo 0.34068(8) 0.15932(8) 0.31607(6) 0.0216(7) Uani 0.887(15) 2 d SP A .
Mo20 Mo 0.63628(3) 0.22455(5) 0.58040(3) 0.0224(5) Uani 0.853(7) 1 d P B .
Mo41 Mo 0.5615(2) 0.03840(18) 0.7908(4) 0.019(2) Uiso 0.133(7) 1 d P D .
Mo42 Mo 0.6294(2) 0.2094(3) 0.5763(2) 0.021(2) Uiso 0.147(7) 1 d P B .
Mo43 Mo 0.2855(4) 0.1053(3) 0.3885(3) 0.019(3) Uiso 0.117(8) 1 d P A .
Mo44 Mo 0.2509(5) 0.0198(3) 0.5599(3) 0.017(4) Uiso 0.081(7) 1 d P A .
Mo45 Mo 0.3504(5) 0.1496(5) 0.3229(5) 0.018(4) Uiso 0.113(15) 2 d SP A .
Mo46 Mo 0.6290(5) -0.0281(3) 0.7618(8) 0.013(5) Uiso 0.061(7) 1 d P . .
Mo47 Mo 0.6686(5) 0.1087(4) 0.6868(7) 0.018(5) Uiso 0.064(7) 1 d P B .
Mo48 Mo 0.4230(5) 0.0770(5) 0.7782(11) 0.014(6) Uiso 0.068(11) 2 d SP D .
V1 V 0.24583(6) 0.06810(4) 0.47247(5) 0.0488(5) Uani 0.367 1 d P A 1
V2 V 0.68856(6) 0.18856(6) 0.5000 0.0500(7) Uani 0.367 2 d SP B 1
V3 V 0.61842(4) 0.18119(5) 0.67537(5) 0.0411(4) Uani 0.367 1 d P B 1
V4 V 0.32071(4) 0.17929(4) 0.58061(6) 0.0328(5) Uani 0.367 2 d SP C 1
V5 V 0.72825(4) 0.07006(4) 0.62454(4) 0.0318(3) Uani 0.367 1 d P . 1
V6 V 0.31321(4) 0.07206(4) 0.29691(5) 0.0363(4) Uani 0.367 1 d P . 1
V7 V 0.50611(4) 0.10748(4) 0.78408(5) 0.0310(3) Uani 0.367 1 d P D 1
V8 V 0.27797(5) 0.03736(4) 0.65807(5) 0.0381(4) Uani 0.367 1 d P . 1
V9 V 0.54947(4) -0.04947(4) 0.80291(9) 0.0438(6) Uani 0.367 2 d SP . 1
Mo21 Mo 0.24583(6) 0.06810(4) 0.47247(5) 0.0488(5) Uani 0.266 1 d P A 2
Mo22 Mo 0.68856(6) 0.18856(6) 0.5000 0.0500(7) Uani 0.266 2 d SP B 2
Mo23 Mo 0.61842(4) 0.18119(5) 0.67537(5) 0.0411(4) Uani 0.266 1 d P B 2
Mo24 Mo 0.32071(4) 0.17929(4) 0.58061(6) 0.0328(5) Uani 0.266 2 d SP C 2
Mo25 Mo 0.72825(4) 0.07006(4) 0.62454(4) 0.0318(3) Uani 0.266 1 d P . 2
Mo26 Mo 0.31321(4) 0.07206(4) 0.29691(5) 0.0363(4) Uani 0.266 1 d P . 2
Mo27 Mo 0.50611(4) 0.10748(4) 0.78408(5) 0.0310(3) Uani 0.266 1 d P D 2
Mo28 Mo 0.27797(5) 0.03736(4) 0.65807(5) 0.0381(4) Uani 0.266 1 d P . 2
Mo29 Mo 0.54947(4) -0.04947(4) 0.80291(9) 0.0438(6) Uani 0.266 2 d SP . 2
Fe1 Fe 0.24583(6) 0.06810(4) 0.47247(5) 0.0488(5) Uani 0.367 1 d P A 3
Fe2 Fe 0.68856(6) 0.18856(6) 0.5000 0.0500(7) Uani 0.367 2 d SP B 3
Fe3 Fe 0.61842(4) 0.18119(5) 0.67537(5) 0.0411(4) Uani 0.367 1 d P B 3
Fe4 Fe 0.32071(4) 0.17929(4) 0.58061(6) 0.0328(5) Uani 0.367 2 d SP C 3
Fe5 Fe 0.72825(4) 0.07006(4) 0.62454(4) 0.0318(3) Uani 0.367 1 d P . 3
Fe6 Fe 0.31321(4) 0.07206(4) 0.29691(5) 0.0363(4) Uani 0.367 1 d P . 3
Fe7 Fe 0.50611(4) 0.10748(4) 0.78408(5) 0.0310(3) Uani 0.367 1 d P D 3
Fe8 Fe 0.27797(5) 0.03736(4) 0.65807(5) 0.0381(4) Uani 0.367 1 d P . 3
Fe9 Fe 0.54947(4) -0.04947(4) 0.80291(9) 0.0438(6) Uani 0.367 2 d SP . 3
K1 K 0.2500 0.2500 0.4517(2) 0.0532(15) Uani 1 4 d S . .
K2 K 0.15607(11) -0.03621(13) 0.61821(13) 0.0782(12) Uani 1 1 d . . .
K3 K 0.38048(13) 0.11952(13) 0.2264(2) 0.0817(18) Uani 1 2 d S . .
K4 K 0.47960(11) 0.02040(11) 0.8355(2) 0.0731(16) Uani 1 2 d S D .
K5 K 0.80333(6) 0.03307(6) 0.76299(7) 0.0291(5) Uani 1 1 d . . .
K6 K 0.2376(2) 0.02939(18) 0.3593(2) 0.126(2) Uani 1 1 d . . .
K7 K 0.70616(17) 0.16890(17) 0.61604(18) 0.1103(19) Uani 1 1 d . B .
O1 O 0.66309(18) 0.01164(18) 0.7487(2) 0.0245(15) Uani 1 1 d . . .
O2 O 0.63711(17) 0.10464(18) 0.7375(2) 0.0241(15) Uani 1 1 d . . .
O3 O 0.39863(18) 0.16991(18) 0.7141(2) 0.0241(15) Uani 1 1 d . . .
O4 O 0.41514(18) 0.12722(18) 0.7598(2) 0.0234(14) Uani 1 1 d . . .
O5 O 0.66053(19) -0.05801(19) 0.7513(2) 0.0267(15) Uani 1 1 d . . .
O6 O 0.67847(18) 0.06390(18) 0.7201(2) 0.0259(15) Uani 1 1 d . . .
O7 O 0.53152(18) 0.06865(18) 0.8078(2) 0.0258(15) Uani 1 1 d . . .
O8 O 0.2442(2) -0.06852(19) 0.4827(2) 0.0275(16) Uani 1 1 d . . .
O9 O 0.59608(18) 0.07762(18) 0.7765(2) 0.0242(14) Uani 1 1 d . . .
O10 O 0.2605(2) -0.11118(18) 0.5287(2) 0.0267(15) Uani 1 1 d . . .
O11 O 0.46196(17) 0.08853(18) 0.8014(2) 0.0226(14) Uani 1 1 d . . .
O12 O 0.2356(2) -0.01784(18) 0.5185(2) 0.0279(16) Uani 1 1 d . . .
O13 O 0.2908(2) -0.0158(3) 0.4660(3) 0.048(2) Uani 1 1 d . . .
O14 O 0.5103(2) 0.13087(19) 0.8418(2) 0.0291(16) Uani 1 1 d . . .
O15 O 0.5506(2) -0.00058(19) 0.8148(2) 0.0298(16) Uani 1 1 d . . .
O16 O 0.3123(2) 0.1877(2) 0.4690(3) 0.030(2) Uani 1 2 d S . .
O17 O 0.34838(18) 0.15162(18) 0.7691(3) 0.026(2) Uani 1 2 d S . .
O18 O 0.4001(2) 0.0999(2) 0.8366(3) 0.028(2) Uani 1 2 d S . .
O19 O 0.55032(17) 0.13014(18) 0.7732(2) 0.0248(15) Uani 1 1 d . . .
O20 O 0.39710(19) 0.10290(19) 0.6820(3) 0.027(2) Uani 1 2 d S . .
O21 O 0.58025(18) 0.21331(19) 0.6705(2) 0.0254(15) Uani 1 1 d . . .
O22 O 0.24820(19) -0.02825(18) 0.5864(2) 0.0239(14) Uani 1 1 d . . .
O23 O 0.7083(2) 0.1041(2) 0.6616(2) 0.0293(16) Uani 1 1 d . . .
O24 O 0.59887(19) -0.04806(19) 0.7932(3) 0.0316(17) Uani 1 1 d . . .
O25 O 0.28539(19) 0.14621(19) 0.4292(2) 0.0274(16) Uani 1 1 d . . .
O26 O 0.2506(2) 0.03801(19) 0.6083(2) 0.0298(16) Uani 1 1 d . . .
O27 O 0.34670(18) 0.15330(18) 0.6849(3) 0.022(2) Uani 1 2 d S . .
O28 O 0.61178(18) 0.02005(18) 0.7832(2) 0.0257(15) Uani 1 1 d . . .
O29 O 0.72536(19) 0.03679(19) 0.6687(2) 0.0268(15) Uani 1 1 d . . .
O30 O 0.2877(2) 0.1634(2) 0.5406(2) 0.0350(19) Uani 1 1 d . . .
O31 O 0.30995(18) 0.14740(19) 0.3646(2) 0.0258(15) Uani 1 1 d . . .
O32 O 0.29984(19) 0.03818(18) 0.7119(2) 0.0253(15) Uani 1 1 d . . .
O33 O 0.41285(19) 0.21893(19) 0.6573(2) 0.0276(16) Uani 1 1 d . . .
O34 O 0.66196(19) 0.0673(2) 0.8025(2) 0.0280(16) Uani 1 1 d . . .
O35 O 0.2334(2) 0.0228(2) 0.4514(2) 0.0305(17) Uani 1 1 d . . .
O36 O 0.3297(2) 0.1194(2) 0.2928(2) 0.0284(16) Uani 1 1 d . . .
O37 O 0.51123(18) 0.2315(2) 0.6629(2) 0.0261(15) Uani 1 1 d . . .
O38 O 0.26372(18) -0.08571(18) 0.5924(2) 0.0239(14) Uani 1 1 d . . .
O39 O 0.2024(2) -0.0740(2) 0.5512(2) 0.0308(17) Uani 1 1 d . . .
O40 O 0.6697(2) 0.2055(2) 0.5509(2) 0.0332(18) Uani 1 1 d . . .
O41 O 0.7052(2) 0.1293(2) 0.7379(2) 0.0353(18) Uani 1 1 d . . .
O42 O 0.28895(19) 0.21105(19) 0.3946(3) 0.028(2) Uani 1 2 d S . .
O43 O 0.5398(2) 0.1844(2) 0.6103(2) 0.0351(18) Uani 1 1 d . . .
O44 O 0.59991(19) 0.16305(19) 0.7263(2) 0.0269(15) Uani 1 1 d . . .
O45 O 0.65888(19) 0.15195(19) 0.6830(2) 0.0299(16) Uani 1 1 d . . .
O46 O 0.7768(2) 0.0834(2) 0.6504(2) 0.0342(18) Uani 1 1 d . . .
O47 O 0.6389(2) 0.2022(2) 0.6275(2) 0.0325(17) Uani 1 1 d . . .
O48 O 0.2994(2) -0.0499(2) 0.5327(2) 0.0311(17) Uani 1 1 d . A .
O49 O 0.7076(2) -0.02644(19) 0.7035(2) 0.0321(17) Uani 1 1 d . . .
O50 O 0.2820(2) 0.0873(2) 0.3400(2) 0.0308(17) Uani 1 1 d . . .
O51 O 0.1945(2) 0.0816(2) 0.4660(3) 0.044(2) Uani 1 1 d . . .
O52 O 0.6333(2) 0.2842(2) 0.4669(3) 0.0391(19) Uani 1 1 d . . .
O53 O 0.3056(2) 0.0695(2) 0.7848(2) 0.0315(17) Uani 1 1 d . . .
O54 O 0.6567(2) 0.2183(2) 0.4713(2) 0.0355(18) Uani 1 1 d . . .
O55 O 0.4027(3) 0.1524(2) 0.6316(3) 0.045(2) Uani 1 1 d . . .
O56 O 0.7341(2) 0.0243(2) 0.7490(2) 0.0351(18) Uani 1 1 d . . .
O57 O 0.3525(2) 0.2237(2) 0.6984(2) 0.0328(17) Uani 1 1 d . . .
O58 O 0.2527(2) 0.08548(19) 0.4176(2) 0.0301(17) Uani 1 1 d . . .
O59 O 0.2308(2) 0.0449(2) 0.6894(3) 0.038(2) Uani 1 1 d . . .
O60 O 0.5506(2) 0.0315(2) 0.7404(2) 0.0342(18) Uani 1 1 d . . .
O61 O 0.2455(2) -0.03792(19) 0.4088(2) 0.0304(17) Uani 1 1 d . . .
O62 O 0.35116(19) 0.01926(18) 0.7664(2) 0.0274(16) Uani 1 1 d . . .
O63 O 0.5859(2) 0.0496(2) 0.8544(2) 0.0337(18) Uani 1 1 d . . .
O64 O 0.6591(2) -0.0225(2) 0.8230(2) 0.0360(19) Uani 1 1 d . . .
O65 O 0.3127(2) 0.1873(2) 0.2933(3) 0.037(3) Uani 1 2 d S . .
O66 O 0.1885(2) -0.0296(2) 0.4553(3) 0.0380(19) Uani 1 1 d . . .
O67 O 0.2545(2) 0.1138(2) 0.4929(2) 0.0309(17) Uani 1 1 d . . .
O68 O 0.61060(18) 0.04397(19) 0.7033(2) 0.0264(15) Uani 1 1 d . . .
O69 O 0.6589(2) 0.0132(3) 0.6645(3) 0.051(3) Uani 1 1 d . . .
O70 O 0.3501(2) 0.19911(19) 0.6223(2) 0.0296(17) Uani 1 1 d . . .
O71 O 0.60556(19) 0.2375(2) 0.4160(2) 0.0290(16) Uani 1 1 d . . .
O72 O 0.2350(2) 0.05167(19) 0.5268(2) 0.0298(16) Uani 1 1 d . . .
O73 O 0.2385(2) 0.1376(2) 0.3660(3) 0.0387(19) Uani 1 1 d . . .
O74 O 0.5615(2) 0.2794(2) 0.6533(3) 0.0364(19) Uani 1 1 d . . .
O75 O 0.2418(2) 0.1820(2) 0.4824(3) 0.0370(19) Uani 1 1 d . . .
O76 O 0.3575(2) 0.1425(2) 0.4296(3) 0.034(2) Uani 1 2 d S . .
O77 O 0.6139(2) 0.1434(2) 0.8039(2) 0.0332(18) Uani 1 1 d . . .
O78 O 0.5588(3) -0.0588(3) 0.8617(4) 0.043(3) Uani 1 2 d S . .
O79 O 0.5958(3) 0.1475(2) 0.6436(3) 0.050(2) Uani 1 1 d . . .
O80 O 0.2745(2) 0.0878(2) 0.2556(3) 0.041(2) Uani 1 1 d . . .
O81 O 0.6527(2) 0.2632(2) 0.5925(3) 0.040(2) Uani 1 1 d . . .
O82 O 0.3186(2) 0.0302(2) 0.6304(3) 0.043(2) Uani 1 1 d . . .
O83 O 0.1918(2) 0.0149(2) 0.5741(3) 0.0351(18) Uani 1 1 d . . .
O84 O 0.2932(3) 0.0562(3) 0.4775(3) 0.056(3) Uani 1 1 d . . .
O85 O 0.4364(2) 0.0636(2) 0.7296(3) 0.033(2) Uani 1 2 d S . .
O86 O 0.3675(2) 0.0434(2) 0.6909(3) 0.039(2) Uani 1 1 d . . .
O87 O 0.7229(2) 0.2229(2) 0.5000 0.043(3) Uani 1 2 d S . .
O88 O 0.2843(2) 0.2157(2) 0.5970(4) 0.047(3) Uani 1 2 d S . .
O89 O 0.6072(2) -0.0225(2) 0.7159(3) 0.041(2) Uani 1 1 d . . .
O90 O 0.3767(2) 0.1233(2) 0.3547(4) 0.037(3) Uani 1 2 d S . .
O91 O 0.5930(3) 0.1886(2) 0.4741(3) 0.044(2) Uani 1 1 d . . .
O92 O 0.5728(3) 0.1012(2) 0.7023(3) 0.043(2) Uani 1 1 d . . .
O93 O 0.6429(2) 0.2183(2) 0.7089(3) 0.042(2) Uani 1 1 d . . .
O94 O 0.3246(2) 0.1195(3) 0.4917(3) 0.052(3) Uani 1 1 d . . .
O95 O 0.5408(3) -0.0408(3) 0.7454(4) 0.045(3) Uani 1 2 d S . .
O96 O 0.6866(2) 0.0577(3) 0.6019(3) 0.048(2) Uani 1 1 d . . .
O97 O 0.6517(3) 0.1517(3) 0.5000 0.053(4) Uani 1 2 d S . .
O98 O 0.3222(2) 0.0878(2) 0.4081(3) 0.043(2) Uani 1 1 d . . .
O99 O 0.2932(2) 0.0159(2) 0.5475(3) 0.045(2) Uani 1 1 d . . .
O100 O 0.5046(2) 0.0870(3) 0.7330(3) 0.045(2) Uani 1 1 d . . .
O101 O 0.3480(3) 0.0598(2) 0.3328(3) 0.045(2) Uani 1 1 d . . .
O102 O 0.6397(2) 0.0888(2) 0.6556(2) 0.040(2) Uani 1 1 d . . .
O103 O 0.3541(2) 0.1459(2) 0.5651(4) 0.045(3) Uani 1 2 d S . .
O104 O 0.6077(2) 0.1736(2) 0.5613(3) 0.044(2) Uani 1 1 d . . .
O151 O 0.2469(2) 0.1103(2) 0.5822(2) 0.0314(17) Uiso 1 1 d . . .
O152 O 0.3545(3) -0.0244(3) 0.6772(4) 0.062(3) Uiso 1 1 d . . .
O153 O 0.3128(2) 0.0824(2) 0.5616(3) 0.044(2) Uiso 1 1 d . . .
O154 O 0.3049(3) 0.0190(3) 0.3960(3) 0.050(2) Uiso 1 1 d . . .
O155 O 0.7121(3) 0.1291(3) 0.8236(4) 0.067(3) Uiso 1 1 d . . .
O156 O 0.2293(3) 0.1373(4) 0.2831(4) 0.076(3) Uiso 1 1 d . . .
O157 O 0.6516(3) 0.1241(3) 0.5862(3) 0.056(3) Uiso 1 1 d . . .
O158 O 0.4120(4) 0.0880(4) 0.2961(6) 0.080(5) Uiso 1 2 d S . .
O159 O 0.2084(4) 0.2084(4) 0.3955(6) 0.078(5) Uiso 1 2 d S . .
O160 O 0.4435(4) 0.0565(4) 0.8999(7) 0.102(7) Uiso 1 2 d S . .
O161 O 0.1982(2) -0.0213(2) 0.3217(3) 0.047(2) Uiso 1 1 d . . .
O162 O 0.7714(4) 0.0951(4) 0.7295(5) 0.089(4) Uiso 1 1 d . . .
O163 O 0.4602(4) 0.1234(4) 0.8963(5) 0.098(5) Uiso 1 1 d . . .
O164 O 0.2500 0.2500 0.5379(11) 0.111(11) Uiso 1 4 d S . .
O165 O 0.8257(6) 0.1091(6) 0.6017(7) 0.154(8) Uiso 1 1 d . . .
O166 O 0.4221(7) 0.1787(7) 0.8759(8) 0.072(7) Uiso 0.50 1 d P . .
O167 O 0.1462(7) -0.1069(7) 0.6195(8) 0.178(10) Uiso 1 1 d . . .
O168 O 0.1445(8) 0.0259(8) 0.4740(9) 0.189(11) Uiso 1 1 d . . .
O169 O 0.3053(8) 0.0906(8) 0.1377(9) 0.195(11) Uiso 1 1 d . . .
O170 O 0.5203(9) -0.1068(10) 0.9054(11) 0.235(15) Uiso 1 1 d . . .
O171 O 0.6465(8) 0.3307(8) 0.5463(9) 0.207(12) Uiso 1 1 d . . .
O172 O 0.5097(11) -0.0097(11) 0.9040(18) 0.126(18) Uiso 0.50 2 d SP . .
O173 O 0.4585(12) 0.0415(12) 0.979(2) 0.15(2) Uiso 0.50 2 d SP . .
O174 O 0.2738(8) 0.2262(8) 0.6793(13) 0.202(17) Uiso 1 2 d S . .
O175 O 0.1477(11) -0.0871(11) 0.4803(12) 0.130(13) Uiso 0.50 1 d P . .
O176 O 0.5651(5) 0.1146(5) 0.8886(5) 0.110(5) Uiso 1 1 d . . .
O177 O 0.3106(5) 0.1299(6) 0.2014(6) 0.132(7) Uiso 1 1 d . . .
O178 O 0.4835(4) 0.0165(4) 0.7489(7) 0.096(7) Uiso 1 2 d S . .
O179 O 0.2106(11) 0.2428(11) 0.3192(13) 0.136(14) Uiso 0.50 1 d P . .
O180 O 0.7887(10) 0.2079(10) 0.4653(12) 0.120(12) Uiso 0.50 1 d P . .
O181 O 0.4407(10) -0.0249(10) 0.9568(12) 0.122(12) Uiso 0.50 1 d P . .
O182 O 0.3785(7) 0.1724(7) 0.8433(8) 0.070(6) Uiso 0.50 1 d P . .
O183 O 0.3230(12) 0.2753(11) 0.6116(13) 0.139(14) Uiso 0.50 1 d P . .
O184 O 0.6114(12) -0.1114(12) 0.8568(19) 0.14(2) Uiso 0.50 2 d SP . .
O185 O 0.2063(12) 0.2063(12) 0.251(2) 0.15(2) Uiso 0.50 2 d SP . .
O201 O 0.5969(8) 0.0032(8) 0.6473(9) 0.043(7) Uiso 0.30 1 d P . .
O202 O 0.6066(10) 0.0362(10) 0.6285(11) 0.028(8) Uiso 0.20 1 d P B .
O203 O 0.5816(13) 0.0626(13) 0.6401(16) 0.053(12) Uiso 0.20 1 d P . .
O205 O 0.566(2) 0.010(2) 0.670(3) 0.04(2) Uiso 0.10 1 d P B .
O206 O 0.3996(8) 0.0603(8) 0.6292(10) 0.019(7) Uiso 0.20 1 d P . .
O207 O 0.4095(9) 0.0905(9) 0.6126(15) 0.055(12) Uiso 0.30 2 d SP . .
O208 O 0.4221(16) 0.0507(16) 0.6552(19) 0.044(14) Uiso 0.15 1 d P . .
O209 O 0.3425(9) -0.0082(9) 0.5080(11) 0.056(9) Uiso 0.30 1 d P . .
O210 O 0.3491(11) -0.0417(11) 0.4867(13) 0.039(10) Uiso 0.20 1 d P A .
O211 O 0.3596(10) -0.0675(10) 0.5144(11) 0.029(8) Uiso 0.20 1 d P . .
O213 O 0.363(3) -0.052(3) 0.559(4) 0.06(3) Uiso 0.10 1 d P A .
O214 O 0.4106(17) 0.1135(17) 0.422(2) 0.021(13) Uiso 0.10 1 d P . .
O215 O 0.4152(9) 0.1296(9) 0.4570(10) 0.024(7) Uiso 0.20 1 d P A .
O216 O 0.3879(10) 0.1121(10) 0.4814(16) 0.060(13) Uiso 0.30 2 d SP . .
S1 S 0.6198(2) 0.0080(2) 0.6830(3) 0.0303(19) Uiso 0.30 1 d P B .
S2 S 0.6309(3) 0.0466(3) 0.6615(3) 0.014(2) Uiso 0.20 1 d P B .
S3 S 0.6014(4) 0.0767(4) 0.6744(4) 0.031(3) Uiso 0.20 1 d P B .
S4 S 0.5715(5) 0.0564(5) 0.7056(6) 0.056(5) Uiso 0.20 1 d P B .
S5 S 0.5819(7) 0.0140(7) 0.7087(8) 0.028(5) Uiso 0.10 1 d P B .
S6 S 0.3766(3) 0.0738(3) 0.6572(3) 0.015(2) Uiso 0.20 1 d P . .
S7 S 0.3879(3) 0.1121(3) 0.6373(5) 0.040(3) Uiso 0.30 2 d SP . .
S8 S 0.4365(5) 0.0939(5) 0.6924(6) 0.036(4) Uiso 0.15 1 d P . .
S9 S 0.3056(3) -0.0119(3) 0.5124(3) 0.0330(19) Uiso 0.30 1 d P A .
S10 S 0.3124(3) -0.0503(3) 0.4870(4) 0.025(2) Uiso 0.20 1 d P A .
S11 S 0.3252(3) -0.0821(3) 0.5191(3) 0.017(2) Uiso 0.20 1 d P A .
S12 S 0.3139(6) -0.0223(6) 0.5638(7) 0.062(5) Uiso 0.20 1 d P A .
S13 S 0.3252(6) -0.0622(6) 0.5688(7) 0.021(5) Uiso 0.10 1 d P . .
S14 S 0.3607(6) 0.1093(6) 0.4004(7) 0.020(4) Uiso 0.10 1 d P A .
S15 S 0.3940(3) 0.1588(3) 0.4476(3) 0.027(2) Uiso 0.25 1 d P A .
S16 S 0.3615(3) 0.1385(3) 0.4768(5) 0.044(3) Uiso 0.30 2 d SP A .

loop_
_atom_site_aniso_label
_atom_site_aniso_U_11
_atom_site_aniso_U_22
_atom_site_aniso_U_33
_atom_site_aniso_U_23
_atom_site_aniso_U_13
_atom_site_aniso_U_12
Mo1 0.0172(4) 0.0247(4) 0.0175(4) -0.0015(3) -0.0023(3) 0.0030(3)
Mo2 0.0195(3) 0.0195(3) 0.0163(5) 0.0011(3) -0.0011(3) 0.0005(4)
Mo3 0.0195(4) 0.0219(4) 0.0205(4) -0.0019(3) -0.0008(3) 0.0010(3)
Mo4 0.0168(4) 0.0266(4) 0.0196(4) -0.0016(3) -0.0015(3) 0.0032(3)
Mo5 0.0244(4) 0.0240(4) 0.0176(4) -0.0037(3) 0.0003(3) 0.0012(3)
Mo6 0.0208(4) 0.0207(4) 0.0187(4) 0.0020(3) -0.0006(3) -0.0006(3)
Mo7 0.0179(6) 0.0245(5) 0.0191(6) -0.0028(4) -0.0012(5) 0.0005(4)
Mo8 0.0255(4) 0.0255(4) 0.0151(5) -0.0014(3) 0.0014(3) 0.0014(5)
Mo9 0.0300(5) 0.0271(4) 0.0182(4) -0.0023(3) -0.0015(3) 0.0031(4)
Mo10 0.0246(4) 0.0297(5) 0.0198(4) 0.0013(3) 0.0027(3) 0.0005(3)
Mo11 0.0234(4) 0.0204(4) 0.0194(4) 0.0023(3) -0.0021(3) -0.0002(3)
Mo12 0.0201(5) 0.0244(5) 0.0166(8) -0.0001(4) -0.0018(5) 0.0054(3)
Mo13 0.0191(5) 0.0218(5) 0.0156(8) -0.0013(4) -0.0008(5) 0.0028(4)
Mo14 0.0211(4) 0.0233(4) 0.0178(4) -0.0017(3) 0.0012(3) 0.0004(3)
Mo15 0.0259(4) 0.0284(4) 0.0157(4) -0.0022(3) 0.0010(3) 0.0007(3)
Mo16 0.0186(5) 0.0186(5) 0.0151(11) -0.0003(5) 0.0003(5) 0.0008(5)
Mo17 0.0210(9) 0.0243(5) 0.0167(5) -0.0018(3) 0.0024(4) 0.0020(4)
Mo18 0.0249(9) 0.0281(7) 0.0152(5) -0.0032(4) 0.0000(4) 0.0009(6)
Mo19 0.0257(9) 0.0257(9) 0.0134(7) -0.0001(5) 0.0001(5) 0.0030(10)
Mo20 0.0223(6) 0.0254(10) 0.0195(5) -0.0020(4) 0.0009(4) -0.0004(5)
V1 0.0913(15) 0.0325(8) 0.0227(7) -0.0025(6) 0.0078(8) -0.0128(9)
V2 0.0627(11) 0.0627(11) 0.0247(10) -0.0016(6) 0.0016(6) 0.0394(14)
V3 0.0378(9) 0.0483(10) 0.0374(8) 0.0153(7) 0.0090(7) 0.0151(7)
V4 0.0390(7) 0.0390(7) 0.0202(9) 0.0055(6) -0.0055(6) -0.0108(9)
V5 0.0386(8) 0.0326(8) 0.0241(7) 0.0007(6) 0.0049(6) 0.0076(6)
V6 0.0424(9) 0.0323(8) 0.0342(8) -0.0091(6) 0.0133(7) -0.0034(6)
V7 0.0231(7) 0.0297(7) 0.0403(8) 0.0068(6) -0.0001(6) 0.0013(5)
V8 0.0562(10) 0.0278(8) 0.0303(7) 0.0029(6) -0.0157(7) -0.0045(7)
V9 0.0292(7) 0.0292(7) 0.0730(17) -0.0094(8) 0.0094(8) 0.0015(9)
Mo21 0.0913(15) 0.0325(8) 0.0227(7) -0.0025(6) 0.0078(8) -0.0128(9)
Mo22 0.0627(11) 0.0627(11) 0.0247(10) -0.0016(6) 0.0016(6) 0.0394(14)
Mo23 0.0378(9) 0.0483(10) 0.0374(8) 0.0153(7) 0.0090(7) 0.0151(7)
Mo24 0.0390(7) 0.0390(7) 0.0202(9) 0.0055(6) -0.0055(6) -0.0108(9)
Mo25 0.0386(8) 0.0326(8) 0.0241(7) 0.0007(6) 0.0049(6) 0.0076(6)
Mo26 0.0424(9) 0.0323(8) 0.0342(8) -0.0091(6) 0.0133(7) -0.0034(6)
Mo27 0.0231(7) 0.0297(7) 0.0403(8) 0.0068(6) -0.0001(6) 0.0013(5)
Mo28 0.0562(10) 0.0278(8) 0.0303(7) 0.0029(6) -0.0157(7) -0.0045(7)
Mo29 0.0292(7) 0.0292(7) 0.0730(17) -0.0094(8) 0.0094(8) 0.0015(9)
Fe1 0.0913(15) 0.0325(8) 0.0227(7) -0.0025(6) 0.0078(8) -0.0128(9)
Fe2 0.0627(11) 0.0627(11) 0.0247(10) -0.0016(6) 0.0016(6) 0.0394(14)
Fe3 0.0378(9) 0.0483(10) 0.0374(8) 0.0153(7) 0.0090(7) 0.0151(7)
Fe4 0.0390(7) 0.0390(7) 0.0202(9) 0.0055(6) -0.0055(6) -0.0108(9)
Fe5 0.0386(8) 0.0326(8) 0.0241(7) 0.0007(6) 0.0049(6) 0.0076(6)
Fe6 0.0424(9) 0.0323(8) 0.0342(8) -0.0091(6) 0.0133(7) -0.0034(6)
Fe7 0.0231(7) 0.0297(7) 0.0403(8) 0.0068(6) -0.0001(6) 0.0013(5)
Fe8 0.0562(10) 0.0278(8) 0.0303(7) 0.0029(6) -0.0157(7) -0.0045(7)
Fe9 0.0292(7) 0.0292(7) 0.0730(17) -0.0094(8) 0.0094(8) 0.0015(9)
K1 0.052(2) 0.052(2) 0.056(4) 0.000 0.000 0.017(3)
K2 0.068(3) 0.103(3) 0.064(2) 0.013(2) 0.014(2) -0.010(2)
K3 0.076(2) 0.076(2) 0.094(5) -0.014(2) 0.014(2) -0.003(3)
K4 0.059(2) 0.059(2) 0.100(5) 0.001(2) -0.001(2) 0.002(3)
K5 0.0277(11) 0.0294(12) 0.0302(11) -0.0042(9) 0.0010(9) -0.0045(9)
K6 0.163(7) 0.109(5) 0.106(4) -0.021(4) 0.038(4) -0.034(4)
K7 0.125(5) 0.116(5) 0.090(4) 0.014(3) 0.021(3) 0.034(4)
O1 0.023(4) 0.026(4) 0.025(3) 0.000(3) 0.002(3) 0.006(3)
O2 0.019(3) 0.026(4) 0.027(4) 0.000(3) 0.002(3) 0.001(3)
O3 0.023(3) 0.029(4) 0.021(3) 0.007(3) -0.006(3) 0.000(3)
O4 0.022(3) 0.024(4) 0.025(4) 0.003(3) -0.007(3) -0.003(3)
O5 0.026(4) 0.032(4) 0.023(3) -0.002(3) 0.006(3) 0.008(3)
O6 0.021(3) 0.026(4) 0.031(4) 0.000(3) 0.003(3) 0.004(3)
O7 0.024(4) 0.022(4) 0.031(4) 0.001(3) 0.002(3) 0.009(3)
O8 0.035(4) 0.026(4) 0.021(3) -0.003(3) -0.002(3) 0.003(3)
O9 0.021(3) 0.025(4) 0.027(4) -0.001(3) 0.001(3) 0.002(3)
O10 0.036(4) 0.024(4) 0.021(3) -0.002(3) -0.002(3) 0.006(3)
O11 0.021(3) 0.023(3) 0.025(3) 0.003(3) -0.004(3) 0.000(3)
O12 0.041(4) 0.020(4) 0.023(4) 0.000(3) 0.000(3) 0.002(3)
O13 0.039(5) 0.070(7) 0.035(5) 0.018(4) -0.005(4) -0.002(5)
O14 0.037(4) 0.024(4) 0.026(4) -0.002(3) 0.002(3) 0.001(3)
O15 0.029(4) 0.021(4) 0.039(4) 0.003(3) 0.002(3) 0.004(3)
O16 0.036(4) 0.036(4) 0.017(5) 0.000(3) 0.000(3) -0.007(5)
O17 0.027(3) 0.027(3) 0.024(5) -0.004(3) 0.004(3) 0.004(4)
O18 0.031(3) 0.031(3) 0.022(5) -0.006(3) 0.006(3) -0.002(4)
O19 0.017(3) 0.023(4) 0.034(4) 0.003(3) 0.000(3) 0.001(3)
O20 0.029(3) 0.029(3) 0.024(5) 0.000(3) 0.000(3) 0.002(4)
O21 0.026(4) 0.031(4) 0.019(3) 0.003(3) 0.000(3) 0.003(3)
O22 0.031(4) 0.024(3) 0.017(3) 0.000(3) -0.002(3) 0.006(3)
O23 0.034(4) 0.030(4) 0.023(4) -0.002(3) 0.004(3) 0.006(3)
O24 0.026(4) 0.023(4) 0.046(5) -0.001(3) 0.006(3) 0.003(3)
O25 0.032(4) 0.032(4) 0.018(3) -0.003(3) 0.004(3) -0.003(3)
O26 0.045(5) 0.026(4) 0.019(3) -0.007(3) -0.008(3) 0.005(3)
O27 0.023(3) 0.023(3) 0.020(5) 0.004(3) -0.004(3) -0.003(4)
O28 0.025(4) 0.026(4) 0.026(4) 0.002(3) 0.004(3) 0.006(3)
O29 0.026(4) 0.026(4) 0.028(4) 0.002(3) 0.004(3) 0.004(3)
O30 0.035(4) 0.056(5) 0.014(3) -0.001(3) -0.007(3) -0.013(4)
O31 0.027(4) 0.033(4) 0.017(3) -0.001(3) 0.000(3) -0.001(3)
O32 0.031(4) 0.025(4) 0.020(3) 0.001(3) -0.003(3) -0.004(3)
O33 0.027(4) 0.031(4) 0.025(4) 0.002(3) -0.005(3) -0.001(3)
O34 0.024(4) 0.036(4) 0.024(4) -0.003(3) -0.007(3) 0.005(3)
O35 0.043(5) 0.031(4) 0.018(3) -0.005(3) -0.005(3) 0.001(3)
O36 0.035(4) 0.031(4) 0.019(3) -0.007(3) 0.002(3) -0.005(3)
O37 0.024(4) 0.038(4) 0.016(3) 0.000(3) 0.001(3) 0.004(3)
O38 0.028(4) 0.023(4) 0.020(3) 0.001(3) 0.000(3) 0.000(3)
O39 0.030(4) 0.035(4) 0.028(4) -0.004(3) 0.004(3) 0.001(3)
O40 0.028(4) 0.048(5) 0.023(4) -0.002(3) 0.003(3) 0.009(4)
O41 0.027(4) 0.048(5) 0.032(4) -0.012(4) -0.004(3) -0.008(3)
O42 0.028(3) 0.028(3) 0.028(5) 0.004(3) -0.004(3) 0.000(4)
O43 0.044(5) 0.036(4) 0.025(4) -0.006(3) 0.000(3) -0.003(4)
O44 0.028(4) 0.027(4) 0.025(4) 0.001(3) 0.002(3) 0.005(3)
O45 0.028(4) 0.028(4) 0.033(4) 0.009(3) 0.007(3) 0.005(3)
O46 0.029(4) 0.044(5) 0.030(4) -0.002(3) -0.005(3) 0.002(3)
O47 0.027(4) 0.041(5) 0.030(4) 0.011(3) 0.005(3) 0.009(3)
O48 0.032(4) 0.036(4) 0.025(4) -0.001(3) 0.003(3) -0.003(3)
O49 0.034(4) 0.025(4) 0.038(4) -0.005(3) 0.010(3) 0.003(3)
O50 0.030(4) 0.040(4) 0.023(4) -0.011(3) 0.007(3) -0.005(3)
O51 0.046(5) 0.046(5) 0.041(5) -0.002(4) -0.003(4) 0.011(4)
O52 0.044(5) 0.033(4) 0.040(5) 0.000(4) 0.006(4) -0.009(4)
O53 0.030(4) 0.041(5) 0.024(4) -0.004(3) 0.007(3) 0.002(3)
O54 0.036(4) 0.045(5) 0.026(4) 0.001(3) 0.001(3) 0.011(4)
O55 0.064(6) 0.033(5) 0.038(5) -0.003(4) 0.015(4) 0.006(4)
O56 0.023(4) 0.050(5) 0.033(4) -0.007(4) -0.012(3) 0.006(3)
O57 0.037(4) 0.031(4) 0.030(4) -0.007(3) 0.004(3) 0.007(3)
O58 0.048(5) 0.026(4) 0.017(3) 0.000(3) 0.005(3) -0.010(3)
O59 0.031(4) 0.046(5) 0.038(5) -0.016(4) 0.008(3) -0.007(4)
O60 0.034(4) 0.048(5) 0.020(4) -0.001(3) 0.001(3) -0.002(4)
O61 0.044(5) 0.026(4) 0.021(4) -0.002(3) 0.006(3) 0.009(3)
O62 0.025(4) 0.023(4) 0.034(4) 0.004(3) -0.006(3) 0.001(3)
O63 0.038(4) 0.043(5) 0.021(4) -0.003(3) -0.006(3) -0.002(4)
O64 0.046(5) 0.043(5) 0.020(4) -0.003(3) -0.011(3) 0.008(4)
O65 0.041(4) 0.041(4) 0.029(6) 0.008(3) -0.008(3) 0.015(5)
O66 0.027(4) 0.051(5) 0.036(4) -0.001(4) -0.002(3) -0.001(4)
O67 0.042(5) 0.028(4) 0.023(4) 0.000(3) 0.004(3) -0.004(3)
O68 0.024(4) 0.034(4) 0.021(3) -0.003(3) -0.005(3) -0.002(3)
O69 0.032(5) 0.079(7) 0.042(5) -0.018(5) -0.009(4) 0.005(5)
O70 0.039(4) 0.031(4) 0.019(3) 0.005(3) -0.008(3) -0.011(3)
O71 0.026(4) 0.043(4) 0.019(3) -0.001(3) 0.004(3) 0.007(3)
O72 0.046(5) 0.027(4) 0.016(3) -0.002(3) 0.005(3) 0.000(3)
O73 0.035(5) 0.046(5) 0.034(4) 0.003(4) -0.004(4) 0.010(4)
O74 0.040(5) 0.030(4) 0.039(5) -0.011(4) 0.002(4) -0.003(3)
O75 0.039(5) 0.037(5) 0.035(4) -0.004(4) -0.001(4) 0.009(4)
O76 0.037(4) 0.037(4) 0.027(6) 0.002(3) -0.002(3) 0.006(5)
O77 0.040(5) 0.035(4) 0.025(4) -0.009(3) -0.006(3) -0.003(3)
O78 0.050(5) 0.050(5) 0.027(6) 0.007(4) -0.007(4) -0.005(6)
O79 0.074(7) 0.036(5) 0.039(5) -0.004(4) -0.017(5) -0.001(5)
O80 0.041(5) 0.049(5) 0.032(4) -0.017(4) -0.006(4) 0.011(4)
O81 0.041(5) 0.035(5) 0.042(5) -0.011(4) 0.002(4) -0.009(4)
O82 0.044(5) 0.046(5) 0.038(5) -0.009(4) 0.007(4) -0.011(4)
O83 0.022(4) 0.041(5) 0.042(5) -0.001(4) 0.003(3) 0.004(3)
O84 0.050(6) 0.055(6) 0.063(7) 0.008(5) 0.005(5) 0.001(5)
O85 0.037(4) 0.037(4) 0.027(5) -0.001(3) 0.001(3) 0.001(5)
O86 0.038(5) 0.039(5) 0.041(5) -0.002(4) 0.014(4) -0.009(4)
O87 0.041(4) 0.041(4) 0.048(7) 0.000(4) 0.000(4) 0.002(5)
O88 0.055(5) 0.055(5) 0.031(6) 0.003(4) -0.003(4) 0.019(7)
O89 0.053(5) 0.035(5) 0.034(4) -0.001(4) -0.018(4) 0.005(4)
O90 0.040(4) 0.040(4) 0.032(6) 0.000(3) 0.000(3) 0.008(5)
O91 0.061(6) 0.034(5) 0.036(5) -0.002(4) 0.020(4) -0.007(4)
O92 0.058(6) 0.038(5) 0.034(4) -0.007(4) -0.011(4) 0.006(4)
O93 0.034(5) 0.042(5) 0.049(5) -0.012(4) -0.002(4) -0.001(4)
O94 0.043(5) 0.068(7) 0.045(5) 0.018(5) 0.014(4) 0.017(5)
O95 0.048(5) 0.048(5) 0.040(7) 0.001(4) -0.001(4) -0.016(6)
O96 0.044(5) 0.066(6) 0.033(5) -0.004(4) 0.001(4) -0.011(5)
O97 0.043(5) 0.043(5) 0.074(10) -0.011(5) 0.011(5) 0.001(6)
O98 0.042(5) 0.040(5) 0.046(5) -0.006(4) -0.017(4) 0.003(4)
O99 0.039(5) 0.038(5) 0.058(6) -0.004(4) 0.011(4) 0.003(4)
O100 0.036(5) 0.059(6) 0.039(5) -0.009(4) 0.001(4) 0.011(4)
O101 0.059(6) 0.042(5) 0.035(5) -0.004(4) -0.007(4) 0.007(4)
O102 0.035(5) 0.053(5) 0.032(4) 0.000(4) -0.008(4) -0.012(4)
O103 0.055(5) 0.055(5) 0.026(6) 0.004(4) -0.004(4) 0.012(6)
O104 0.036(5) 0.029(4) 0.067(6) -0.001(4) -0.008(4) -0.003(4)

loop_
_geom_bond_atom_site_label_1
_geom_bond_atom_site_label_2
_geom_bond_distance
_geom_bond_site_symmetry_2
_geom_bond_publ_flag
Mo1 O34 1.671(7) . ?
Mo1 O6 2.000(7) . ?
Mo1 O28 2.000(7) . ?
Mo1 O9 2.005(7) . ?
Mo1 O2 2.011(7) . ?
Mo1 O1 2.020(7) . ?
Mo1 O68 2.287(7) . ?
Mo2 O17 1.677(10) . ?
Mo2 O3 2.013(7) . ?
Mo2 O3 2.013(7) 15_665 ?
Mo2 O27 2.013(9) . ?
Mo2 O4 2.015(7) 15_665 ?
Mo2 O4 2.015(7) . ?
Mo2 O20 2.272(10) . ?
Mo3 O77 1.702(7) . ?
Mo3 O19 1.787(7) . ?
Mo3 O44 1.803(7) . ?
Mo3 O9 2.045(7) . ?
Mo3 O2 2.055(7) . ?
Mo3 O92 2.382(8) . ?
Mo3 K5 3.699(2) 11_667 ?
Mo4 O56 1.694(7) . ?
Mo4 O29 1.790(7) . ?
Mo4 O49 1.794(8) . ?
Mo4 O1 2.057(7) . ?
Mo4 O6 2.067(7) . ?
Mo4 O69 2.400(9) . ?
Mo4 K6 3.768(7) 9_656 ?
Mo5 O74 1.697(8) . ?
Mo5 O37 1.796(7) . ?
Mo5 O21 1.800(7) . ?
Mo5 O38 2.048(7) 15_665 ?
Mo5 O22 2.062(7) 15_665 ?
Mo5 O43 2.385(8) . ?
Mo5 K5 3.692(3) 11_667 ?
Mo6 O53 1.703(7) . ?
Mo6 O62 1.780(7) . ?
Mo6 O32 1.791(7) . ?
Mo6 O4 2.056(7) 15_665 ?
Mo6 O3 2.070(7) 15_665 ?
Mo6 O86 2.376(8) . ?
Mo6 K5 3.658(3) 6_456 ?
Mo7 Mo47 0.66(3) . ?
Mo7 O41 1.700(8) . ?
Mo7 O45 1.776(7) . ?
Mo7 O23 1.792(7) . ?
Mo7 O2 2.061(7) . ?
Mo7 O6 2.068(7) . ?
Mo7 O102 2.372(8) . ?
Mo7 K7 3.700(6) . ?
Mo8 O42 1.678(11) . ?
Mo8 O25 2.013(7) 15_665 ?
Mo8 O25 2.013(7) . ?
Mo8 O16 2.015(10) . ?
Mo8 O31 2.021(7) . ?
Mo8 O31 2.021(7) 15_665 ?
Mo8 O76 2.295(11) . ?
Mo8 K1 4.025(3) . ?
Mo9 O66 1.708(8) . ?
Mo9 O35 1.784(8) . ?
Mo9 O61 1.785(7) . ?
Mo9 O12 2.057(7) . ?
Mo9 O8 2.059(7) . ?
Mo9 O13 2.359(9) . ?
Mo9 K6 3.819(7) . ?
Mo10 O52 1.706(8) . ?
Mo10 O71 1.789(7) . ?
Mo10 O54 1.797(8) . ?
Mo10 O10 2.053(7) 15_665 ?
Mo10 O8 2.074(7) 15_665 ?
Mo10 O91 2.371(9) . ?
Mo10 K7 3.698(6) 7_546 ?
Mo11 O57 1.703(7) . ?
Mo11 O70 1.792(7) . ?
Mo11 O33 1.800(8) . ?
Mo11 O27 2.061(3) . ?
Mo11 O3 2.063(7) . ?
Mo11 O55 2.374(9) . ?
Mo12 Mo46 0.65(3) . ?
Mo12 O64 1.705(8) . ?
Mo12 O24 1.796(8) . ?
Mo12 O5 1.797(7) . ?
Mo12 O1 2.048(7) . ?
Mo12 O28 2.066(7) . ?
Mo12 O89 2.392(8) . ?
Mo12 K3 3.731(4) 9_656 ?
Mo13 Mo41 0.654(13) . ?
Mo13 O63 1.699(8) . ?
Mo13 O15 1.799(8) . ?
Mo13 O7 1.799(7) . ?
Mo13 O28 2.066(7) . ?
Mo13 O9 2.072(7) . ?
Mo13 O60 2.389(8) . ?
Mo13 K4 3.688(4) . ?
Mo14 O39 1.671(8) . ?
Mo14 O38 2.005(7) . ?
Mo14 O8 2.006(7) . ?
Mo14 O12 2.013(7) . ?
Mo14 O10 2.016(7) . ?
Mo14 O22 2.019(7) . ?
Mo14 O48 2.289(8) . ?
Mo15 O75 1.707(8) . ?
Mo15 O30 1.793(7) . ?
Mo15 O67 1.797(8) . ?
Mo15 O16 2.060(3) . ?
Mo15 O25 2.061(7) . ?
Mo15 O94 2.374(9) . ?
Mo15 K1 4.062(2) . ?
Mo16 Mo48 0.62(4) . ?
Mo16 O18 1.689(10) . ?
Mo16 O11 1.791(7) 15_665 ?
Mo16 O11 1.791(7) . ?
Mo16 O4 2.071(7) . ?
Mo16 O4 2.071(7) 15_665 ?
Mo16 O85 2.389(11) . ?
Mo16 K4 3.730(6) . ?
Mo17 Mo44 0.68(2) . ?
Mo17 O83 1.694(8) . ?
Mo17 O26 1.783(7) . ?
Mo17 O72 1.792(7) . ?
Mo17 O22 2.048(7) . ?
Mo17 O12 2.068(7) . ?
Mo17 O99 2.380(9) . ?
Mo18 Mo43 0.638(16) . ?
Mo18 O73 1.718(9) . ?
Mo18 O58 1.785(7) . ?
Mo18 O50 1.798(7) . ?
Mo18 O25 2.052(7) . ?
Mo18 O31 2.054(7) . ?
Mo18 O98 2.352(9) . ?
Mo18 K6 3.668(7) . ?
Mo19 Mo45 0.58(3) . ?
Mo19 O65 1.723(12) . ?
Mo19 O36 1.794(7) . ?
Mo19 O36 1.794(7) 15_665 ?
Mo19 O31 2.060(7) 15_665 ?
Mo19 O31 2.060(7) . ?
Mo19 O90 2.372(12) . ?
Mo19 K3 3.697(7) . ?
Mo20 Mo42 0.665(12) . ?
Mo20 O81 1.694(8) . ?
Mo20 O47 1.790(8) . ?
Mo20 O40 1.798(7) . ?
Mo20 O10 2.059(7) 15_665 ?
Mo20 O38 2.072(7) 15_665 ?
Mo20 O104 2.375(9) . ?
Mo20 K7 3.693(6) . ?
Mo41 O60 1.744(16) . ?
Mo41 O7 1.762(10) . ?
Mo41 O15 1.774(10) . ?
Mo41 O9 2.101(10) . ?
Mo41 O28 2.111(10) . ?
Mo41 O63 2.353(16) . ?
Mo41 K4 3.604(8) . ?
Mo42 O104 1.714(15) . ?
Mo42 O47 1.758(10) . ?
Mo42 O40 1.797(10) . ?
Mo42 O38 2.079(10) 15_665 ?
Mo42 O10 2.093(10) 15_665 ?
Mo42 O81 2.359(16) . ?
Mo42 K7 3.646(9) . ?
Mo43 O98 1.719(19) . ?
Mo43 O50 1.760(11) . ?
Mo43 O58 1.788(11) . ?
Mo43 O31 2.063(11) . ?
Mo43 O25 2.094(11) . ?
Mo43 O73 2.36(2) . ?
Mo43 K6 3.647(10) . ?
Mo44 O99 1.71(2) . ?
Mo44 O26 1.755(13) . ?
Mo44 O72 1.774(13) . ?
Mo44 O22 2.079(13) . ?
Mo44 O12 2.102(13) . ?
Mo44 O83 2.37(2) . ?
Mo45 O36 1.746(11) . ?
Mo45 O36 1.746(11) 15_665 ?
Mo45 O90 1.80(3) . ?
Mo45 O31 2.102(13) 15_665 ?
Mo45 O31 2.102(13) . ?
Mo45 O65 2.30(3) . ?
Mo45 K3 3.602(14) . ?
Mo46 O5 1.738(15) . ?
Mo46 O24 1.757(16) . ?
Mo46 O89 1.76(3) . ?
Mo46 O1 2.095(16) . ?
Mo46 O28 2.124(16) . ?
Mo46 O64 2.35(3) . ?
Mo46 K3 3.622(14) 9_656 ?
Mo47 O102 1.72(3) . ?
Mo47 O45 1.739(16) . ?
Mo47 O23 1.774(16) . ?
Mo47 O2 2.088(16) . ?
Mo47 O6 2.108(17) . ?
Mo47 O41 2.36(3) . ?
Mo47 K7 3.635(15) . ?
Mo48 O11 1.767(14) 15_665 ?
Mo48 O11 1.767(14) . ?
Mo48 O85 1.77(4) . ?
Mo48 O4 2.082(17) . ?
Mo48 O4 2.082(17) 15_665 ?
Mo48 O18 2.31(4) . ?
Mo48 K4 3.665(18) . ?
V1 O84 1.921(11) . ?
V1 O67 1.944(8) . ?
V1 O72 1.958(7) . ?
V1 O58 1.958(7) . ?
V1 O35 1.966(8) . ?
V1 O51 2.089(9) . ?
V1 K6 4.053(7) . ?
V2 O87 1.904(14) . ?
V2 O40 1.954(7) 7_546 ?
V2 O40 1.954(7) . ?
V2 O54 1.955(8) 7_546 ?
V2 O54 1.955(8) . ?
V2 O97 2.043(15) . ?
V2 K7 3.979(6) . ?
V2 K7 3.979(6) 7_546 ?
V3 O79 1.908(9) . ?
V3 O47 1.958(8) . ?
V3 O21 1.960(7) . ?
V3 O44 1.968(7) . ?
V3 O45 1.972(8) . ?
V3 O93 2.064(9) . ?
V3 K5 3.963(3) 11_667 ?
V3 K7 3.988(6) . ?
V4 O103 1.921(14) . ?
V4 O30 1.954(7) . ?
V4 O30 1.954(7) 15_665 ?
V4 O70 1.959(7) 15_665 ?
V4 O70 1.959(7) . ?
V4 O88 2.086(13) . ?
V5 O96 1.859(9) . ?
V5 O29 1.961(7) . ?
V5 O71 1.966(8) 7_546 ?
V5 O61 1.967(7) 9_656 ?
V5 O23 1.974(7) . ?
V5 O46 2.152(8) . ?
V5 K7 3.977(6) . ?
V6 O101 1.869(9) . ?
V6 O49 1.965(8) 9_656 ?
V6 O36 1.970(8) . ?
V6 O50 1.972(7) . ?
V6 O5 1.977(7) 9_656 ?
V6 O80 2.132(9) . ?
V6 K6 3.979(7) . ?
V6 K3 3.980(5) . ?
V7 O100 1.872(9) . ?
V7 O11 1.967(7) . ?
V7 O19 1.979(7) . ?
V7 O7 1.980(7) . ?
V7 O62 1.989(7) 15_665 ?
V7 O14 2.125(8) . ?
V7 K4 3.951(4) . ?
V7 K5 3.969(3) 11_667 ?
V8 O82 1.859(9) . ?
V8 O37 1.946(8) 15_665 ?
V8 O33 1.954(8) 15_665 ?
V8 O26 1.965(7) . ?
V8 O32 1.977(7) . ?
V8 O59 2.137(8) . ?
V8 K5 3.928(3) 6_456 ?
V9 O15 1.955(8) . ?
V9 O15 1.955(8) 15_665 ?
V9 O24 1.962(8) 15_665 ?
V9 O24 1.962(8) . ?
V9 O95 1.965(13) . ?
V9 O78 2.014(12) . ?
V9 K3 4.000(7) 9_656 ?
V9 K4 4.018(6) . ?
K1 O164 2.85(4) . ?
K1 O42 2.868(12) . ?
K1 O42 2.868(12) 2 ?
K1 O75 2.870(9) 15_665 ?
K1 O75 2.870(9) . ?
K1 O75 2.870(9) 16 ?
K1 O75 2.870(9) 2 ?
K1 O159 2.96(2) . ?
K1 O159 2.96(2) 2 ?
K1 Mo8 4.025(3) 2 ?
K1 Mo15 4.062(2) 15_665 ?
K2 O167 2.80(3) . ?
K2 O83 2.845(10) . ?
K2 O34 2.904(9) 6_456 ?
K2 O63 2.944(9) 6_456 ?
K2 O74 2.953(10) 15_665 ?
K2 O64 3.015(10) 6_456 ?
K2 O170 3.04(4) 12_557 ?
K2 O39 3.225(9) . ?
K3 O184 2.79(6) 9_656 ?
K3 O158 2.89(2) . ?
K3 O177 2.89(2) . ?
K3 O177 2.89(2) 15_665 ?
K3 O36 2.964(9) 15_665 ?
K3 O36 2.964(9) . ?
K3 O24 2.985(10) 9_656 ?
K3 O24 2.985(10) 7_546 ?
K3 O5 2.988(8) 7_546 ?
K3 O5 2.988(8) 9_656 ?
K3 Mo46 3.622(14) 7_546 ?
K4 O172 2.82(6) . ?
K4 O178 2.87(2) . ?
K4 O7 2.924(8) 15_665 ?
K4 O7 2.924(8) . ?
K4 O160 2.92(3) . ?
K4 O15 2.981(9) 15_665 ?
K4 O15 2.981(9) . ?
K4 O11 2.980(9) . ?
K4 O11 2.980(9) 15_665 ?
K4 Mo41 3.604(8) 15_665 ?
K5 O56 2.771(8) . ?
K5 O152 2.837(12) 6_556 ?
K5 O161 2.841(10) 9_656 ?
K5 O32 2.916(8) 6_556 ?
K5 O37 2.935(7) 12_657 ?
K5 O62 2.943(8) 6_556 ?
K5 O162 2.949(16) . ?
K5 O19 2.947(7) 12_657 ?
K5 O21 2.948(7) 12_657 ?
K5 O44 2.952(8) 12_657 ?
K5 Mo6 3.658(3) 6_556 ?
K5 Mo5 3.692(3) 12_657 ?
K6 O161 2.810(12) . ?
K6 O50 2.926(10) . ?
K6 O154 2.928(13) . ?
K6 O58 2.982(10) . ?
K6 O49 2.990(10) 9_656 ?
K6 O166 3.04(3) 4_554 ?
K6 O35 3.064(10) . ?
K6 O29 3.112(10) 9_656 ?
K6 O61 3.120(11) . ?
K6 O53 3.380(11) 14_655 ?
K7 O157 2.937(13) . ?
K7 O23 2.954(10) . ?
K7 O40 2.957(10) . ?
K7 O47 2.964(10) . ?
K7 O45 2.964(9) . ?
K7 O71 2.964(9) 7_546 ?
K7 O54 2.970(10) 7_546 ?
K7 Mo10 3.698(6) 7_546 ?
O3 Mo6 2.070(7) 15_665 ?
O4 Mo6 2.056(7) 15_665 ?
O5 Fe6 1.977(7) 9_656 ?
O5 V6 1.977(7) 9_656 ?
O5 Mo26 1.977(7) 9_656 ?
O5 K3 2.988(8) 9_656 ?
O8 Mo10 2.074(7) 15_665 ?
O10 Mo10 2.053(7) 15_665 ?
O10 Mo20 2.059(7) 15_665 ?
O10 Mo42 2.093(10) 15_665 ?
O13 S9 1.651(13) . ?
O13 S10 1.739(16) . ?
O16 Mo15 2.060(3) 15_665 ?
O19 K5 2.947(7) 11_667 ?
O20 S7 1.567(18) . ?
O20 S6 1.618(12) . ?
O20 S6 1.618(12) 15_665 ?
O20 S8 1.62(2) 15_665 ?
O20 S8 1.62(2) . ?
O21 K5 2.948(7) 11_667 ?
O22 Mo5 2.062(7) 15_665 ?
O24 K3 2.985(10) 9_656 ?
O27 Mo11 2.061(3) 15_665 ?
O29 K6 3.112(10) 9_656 ?
O32 K5 2.916(8) 6_456 ?
O33 Fe8 1.954(8) 15_665 ?
O33 V8 1.954(8) 15_665 ?
O33 Mo28 1.954(8) 15_665 ?
O34 K2 2.904(9) 6_556 ?
O37 Fe8 1.946(8) 15_665 ?
O37 V8 1.946(8) 15_665 ?
O37 Mo28 1.946(8) 15_665 ?
O37 K5 2.935(7) 11_667 ?
O38 Mo5 2.048(7) 15_665 ?
O38 Mo20 2.072(7) 15_665 ?
O38 Mo42 2.079(10) 15_665 ?
O43 S13 1.67(2) 15_665 ?
O43 S12 1.68(2) 15_665 ?
O44 K5 2.952(8) 11_667 ?
O48 S10 1.597(14) . ?
O48 S12 1.60(2) . ?
O48 S13 1.64(2) . ?
O48 S9 1.652(13) . ?
O48 S11 1.678(14) . ?
O49 Fe6 1.965(8) 9_656 ?
O49 V6 1.965(8) 9_656 ?
O49 Mo26 1.965(8) 9_656 ?
O49 K6 2.990(10) 9_656 ?
O53 K6 3.380(11) 14_656 ?
O54 K7 2.970(10) 7_546 ?
O55 S6 1.690(14) 15_665 ?
O55 S7 1.690(11) . ?
O60 S4 1.72(2) . ?
O60 S5 1.75(3) . ?
O61 Fe5 1.967(7) 9_656 ?
O61 Mo25 1.967(7) 9_656 ?
O61 V5 1.967(7) 9_656 ?
O62 Fe7 1.989(7) 15_665 ?
O62 V7 1.989(7) 15_665 ?
O62 Mo27 1.989(7) 15_665 ?
O62 K5 2.943(8) 6_456 ?
O63 K2 2.944(9) 6_556 ?
O64 K2 3.015(10) 6_556 ?
O68 S2 1.597(12) . ?
O68 S1 1.600(12) . ?
O68 S4 1.61(2) . ?
O68 S5 1.64(3) . ?
O68 S3 1.638(16) . ?
O69 S1 1.659(13) . ?
O69 S2 1.709(15) . ?
O71 Fe5 1.966(8) 7_546 ?
O71 V5 1.966(8) 7_546 ?
O71 Mo25 1.966(8) 7_546 ?
O71 K7 2.964(9) 7_546 ?
O74 K2 2.953(10) 15_665 ?
O76 S16 1.58(2) . ?
O76 S14 1.62(2) . ?
O76 S14 1.62(3) 15_665 ?
O76 S15 1.676(12) 15_665 ?
O76 S15 1.676(12) . ?
O85 S8 1.71(2) . ?
O85 S8 1.71(2) 15_665 ?
O86 S6 1.670(14) . ?
O86 S8 1.70(2) 15_665 ?
O89 S1 1.690(13) . ?
O89 S5 1.75(3) . ?
O90 S14 1.73(3) 15_665 ?
O90 S14 1.73(3) . ?
O91 S11 1.643(14) 15_665 ?
O91 S10 1.729(16) 15_665 ?
O92 S3 1.739(17) . ?
O92 S4 1.76(2) . ?
O94 S15 1.682(14) 15_665 ?
O94 S16 1.698(12) . ?
O98 S15 1.665(13) 15_665 ?
O98 S14 1.74(2) . ?
O99 S9 1.664(13) . ?
O99 S12 1.79(2) . ?
O102 S3 1.693(16) . ?
O102 S2 1.699(14) . ?
O104 S11 1.722(14) 15_665 ?
O104 S13 1.80(3) 15_665 ?
O152 K5 2.837(12) 6_456 ?
O161 K5 2.841(10) 9_656 ?
O166 K6 3.04(3) 3 ?
O170 K2 3.04(4) 11_657 ?
O179 O179 1.79(8) 16 ?
O184 K3 2.79(6) 9_656 ?
O201 O205 1.45(10) . ?
O201 O202 1.48(5) . ?
O201 S1 1.50(3) . ?
O201 S5 2.16(4) . ?
O202 O203 1.47(6) . ?
O202 S2 1.51(4) . ?
O202 S1 2.18(4) . ?
O203 S3 1.48(5) . ?
O203 S2 2.15(5) . ?
O205 S5 1.44(10) . ?
O205 S1 2.15(10) . ?
O205 S4 2.19(10) . ?
O206 O208 1.29(7) . ?
O206 O207 1.36(4) . ?
O206 S6 1.40(3) . ?
O206 S7 2.10(4) . ?
O206 S8 2.11(4) 15_665 ?
O207 O206 1.36(4) 15_665 ?
O207 S7 1.45(5) . ?
O207 S6 2.07(4) 15_665 ?
O207 S6 2.07(4) . ?
O208 S8 1.47(6) 15_665 ?
O208 O208 1.51(12) 15_665 ?
O208 S6 2.00(6) . ?
O208 S8 2.17(6) . ?
O209 S9 1.46(4) . ?
O209 O210 1.51(6) . ?
O209 S10 2.14(4) . ?
O210 O211 1.43(6) . ?
O210 S10 1.47(5) . ?
O210 S11 2.13(5) . ?
O211 S11 1.47(4) . ?
O211 O213 1.60(12) . ?
O211 S10 2.17(4) . ?
O213 S13 1.57(12) . ?
O214 O215 1.34(7) . ?
O214 O214 1.33(13) 15_665 ?
O214 S14 1.46(7) 15_665 ?
O214 S15 2.08(7) . ?
O214 S14 2.08(7) . ?
O215 S15 1.45(4) . ?
O215 O216 1.51(5) . ?
O215 S14 2.14(4) 15_665 ?
O216 S16 1.47(6) . ?
O216 O215 1.51(5) 15_665 ?
O216 S15 2.16(4) . ?
O216 S15 2.16(4) 15_665 ?
S1 S2 1.726(14) . ?
S1 S5 1.73(3) . ?
S2 S3 1.704(18) . ?
S3 S4 1.75(3) . ?
S4 S5 1.72(3) . ?
S6 S8 1.69(2) 15_665 ?
S6 O55 1.690(14) 15_665 ?
S6 S7 1.699(14) . ?
S7 O55 1.690(11) 15_665 ?
S7 S6 1.699(14) 15_665 ?
S7 O206 2.10(4) 15_665 ?
S8 O208 1.47(6) 15_665 ?
S8 S6 1.69(2) 15_665 ?
S8 S8 1.69(4) 15_665 ?
S8 O86 1.70(2) 15_665 ?
S8 O206 2.11(4) 15_665 ?
S9 S10 1.744(16) . ?
S9 S12 1.78(2) . ?
S10 S11 1.711(17) . ?
S10 O91 1.729(16) 15_665 ?
S11 O91 1.643(14) 15_665 ?
S11 O104 1.722(14) 15_665 ?
S11 S13 1.82(3) . ?
S12 S13 1.63(3) . ?
S12 O43 1.68(2) 15_665 ?
S13 O43 1.67(2) 15_665 ?
S13 O104 1.80(3) 15_665 ?
S14 O214 1.46(7) 15_665 ?
S14 S14 1.66(5) 15_665 ?
S14 S15 1.75(3) 15_665 ?
S14 O215 2.14(4) 15_665 ?
S15 O98 1.665(13) 15_665 ?
S15 O94 1.682(14) 15_665 ?
S15 S14 1.75(3) 15_665 ?
S15 S16 1.785(14) . ?
S16 O94 1.698(12) 15_665 ?
S16 S15 1.785(14) 15_665 ?
